data_2016113
loop_
_publ_author_name
'Wardell, James L.'
'Skakle, Janet M. S.'
'Low, John N.'
'Glidewell, Christopher'

_publ_section_title
;
 Cyclic and acyclic products from the reactions between methyl
 3-oxobutanoate and arylhydrazines
;
_journal_coeditor_code SK3141
_journal_issue 8
_journal_name_full 'Acta Crystallographica Section C'
_journal_page_first o462
_journal_page_last o467
_journal_paper_doi 10.1107/S0108270107029447
_journal_volume 63
_journal_year 2007
_chemical_formula_iupac 'C11 H12 N4 O6'
_chemical_formula_moiety 'C11 H12 N4 O6'
_chemical_formula_sum 'C11 H12 N4 O6'
_chemical_formula_weight 296.25
_chemical_name_systematic
;
Methyl 3-(2,4-dinitrophenylhydrazono)butanoate
;
_space_group_IT_number 61
_symmetry_cell_setting orthorhombic
_symmetry_space_group_name_Hall '-P 2ac 2ab'
_symmetry_space_group_name_H-M 'P b c a'
_atom_sites_solution_hydrogens geom
_atom_sites_solution_primary direct
_atom_sites_solution_secondary difmap
_cell_angle_alpha 90.00
_cell_angle_beta 90.00
_cell_angle_gamma 90.00
_cell_formula_units_Z 8
_cell_length_a 10.6100(3)
_cell_length_b 12.1878(4)
_cell_length_c 20.522(2)
_cell_measurement_reflns_used 3033
_cell_measurement_temperature 120(2)
_cell_measurement_theta_max 27.49
_cell_measurement_theta_min 3.23
_cell_volume 2653.8(3)
_computing_cell_refinement 'DENZO (Otwinowski & Minor, 1997) and COLLECT'
_computing_data_collection 'COLLECT (Hooft, 1999)'
_computing_data_reduction 'DENZO and COLLECT'
_computing_molecular_graphics 'PLATON (Spek, 2003)'
_computing_publication_material 'SHELXL97 and PRPKAPPA (Ferguson, 1999)'
_computing_structure_refinement 'OSCAIL and SHELXL97 (Sheldrick, 1997)'
_computing_structure_solution 'OSCAIL (McArdle, 2003) and SHELXS97 (Sheldrick, 1997)'
_diffrn_ambient_temperature 120(2)
_diffrn_detector_area_resol_mean 9.091
_diffrn_measured_fraction_theta_full 0.997
_diffrn_measured_fraction_theta_max 0.997
_diffrn_measurement_device_type 'Bruker--Nonius KappaCCD'
_diffrn_measurement_method '\f & \w scans'
_diffrn_radiation_monochromator graphite
_diffrn_radiation_source 'Bruker-Nonius FR591 rotating anode'
_diffrn_radiation_type 'Mo K\a'
_diffrn_radiation_wavelength 0.71073
_diffrn_reflns_av_R_equivalents 0.0608
_diffrn_reflns_av_sigmaI/netI 0.0429
_diffrn_reflns_limit_h_max 13
_diffrn_reflns_limit_h_min -13
_diffrn_reflns_limit_k_max 15
_diffrn_reflns_limit_k_min -15
_diffrn_reflns_limit_l_max 26
_diffrn_reflns_limit_l_min -24
_diffrn_reflns_number 20035
_diffrn_reflns_theta_full 27.49
_diffrn_reflns_theta_max 27.49
_diffrn_reflns_theta_min 3.23
_diffrn_standards_decay_% 0
_diffrn_standards_number 0
_exptl_absorpt_coefficient_mu 0.123
_exptl_absorpt_correction_T_max 0.983
_exptl_absorpt_correction_T_min 0.961
_exptl_absorpt_correction_type multi-scan
_exptl_absorpt_process_details '(SADABS; Sheldrick, 2003)'
_exptl_crystal_colour yellow
_exptl_crystal_density_diffrn 1.483
_exptl_crystal_density_method 'not measured'
_exptl_crystal_description block
_exptl_crystal_F_000 1232
_exptl_crystal_size_max 0.43
_exptl_crystal_size_mid 0.35
_exptl_crystal_size_min 0.14
_refine_diff_density_max 0.271
_refine_diff_density_min -0.249
_refine_ls_extinction_method none
_refine_ls_goodness_of_fit_ref 1.047
_refine_ls_hydrogen_treatment constr
_refine_ls_matrix_type full
_refine_ls_number_parameters 192
_refine_ls_number_reflns 3033
_refine_ls_number_restraints 0
_refine_ls_restrained_S_all 1.047
_refine_ls_R_factor_all 0.0655
_refine_ls_R_factor_gt 0.0443
_refine_ls_shift/su_max 0.000
_refine_ls_shift/su_mean 0.000
_refine_ls_structure_factor_coef Fsqd
_refine_ls_weighting_details 'w=1/[\s^2^(Fo^2^)+(0.0551P)^2^+0.8170P] where P=(Fo^2^+2Fc^2^)/3'
_refine_ls_weighting_scheme calc
_refine_ls_wR_factor_gt 0.1053
_refine_ls_wR_factor_ref 0.1158
_reflns_number_gt 2289
_reflns_number_total 3033
_reflns_threshold_expression I>2\s(I)
_cod_data_source_file sk3141.cif
_cod_data_source_block II
_cod_original_cell_volume 2653.7(3)
_cod_database_code 2016113
_cod_database_fobs_code 2016113

loop_
_symmetry_equiv_pos_as_xyz
'x, y, z'
'-x+1/2, -y, z+1/2'
'-x, y+1/2, -z+1/2'
'x+1/2, -y+1/2, -z'
'-x, -y, -z'
'x-1/2, y, -z-1/2'
'x, -y-1/2, z-1/2'
'-x-1/2, y-1/2, z'

loop_
_atom_site_type_symbol
_atom_site_label
_atom_site_fract_x
_atom_site_fract_y
_atom_site_fract_z
_atom_site_U_iso_or_equiv
_atom_site_adp_type
_atom_site_calc_flag
_atom_site_refinement_flags
_atom_site_occupancy
O O11 0.01578(11) 0.55193(10) 0.69090(6) 0.0297(3) Uani d . 1
O O12 0.13782(15) 0.43776(15) 0.74791(7) 0.0606(5) Uani d . 1
O O21 0.66390(10) 0.26911(9) 0.64925(6) 0.0230(3) Uani d . 1
O O22 0.85592(10) 0.32760(10) 0.65229(7) 0.0311(3) Uani d . 1
O O41 0.98648(10) 0.63378(10) 0.52622(6) 0.0301(3) Uani d . 1
O O42 0.84785(11) 0.75212(10) 0.49240(6) 0.0302(3) Uani d . 1
N N1 0.48258(11) 0.40416(11) 0.61533(7) 0.0177(3) Uani d . 1
N N2 0.36163(11) 0.44540(11) 0.61213(6) 0.0180(3) Uani d . 1
N N12 0.74485(12) 0.33937(10) 0.63681(7) 0.0192(3) Uani d . 1
N N14 0.87653(13) 0.66549(11) 0.52018(7) 0.0222(3) Uani d . 1
C C1 0.57946(13) 0.46822(12) 0.59429(7) 0.0162(3) Uani d . 1
C C2 0.70780(14) 0.43794(12) 0.60203(8) 0.0161(3) Uani d . 1
C C3 0.80473(14) 0.50226(13) 0.57740(8) 0.0179(3) Uani d . 1
C C4 0.77522(14) 0.59849(12) 0.54603(8) 0.0179(3) Uani d . 1
C C5 0.65006(15) 0.63349(12) 0.53913(8) 0.0191(3) Uani d . 1
C C6 0.55446(15) 0.56928(12) 0.56314(8) 0.0184(3) Uani d . 1
C C11 0.10115(16) 0.47250(15) 0.69668(9) 0.0270(4) Uani d . 1
C C12 0.14400(14) 0.43223(14) 0.63058(8) 0.0233(4) Uani d . 1
C C13 0.27347(14) 0.38216(14) 0.63305(8) 0.0206(4) Uani d . 1
C C14 0.29115(17) 0.26882(15) 0.65951(11) 0.0339(5) Uani d . 1
C C15 -0.0374(2) 0.59322(18) 0.75140(10) 0.0469(6) Uani d . 1
H H1 0.5001 0.3380 0.6364 0.021 Uiso d R 1
H H3 0.8901 0.4801 0.5822 0.022 Uiso calc R 1
H H5 0.6316 0.7010 0.5181 0.023 Uiso calc R 1
H H6 0.4697 0.5933 0.5587 0.022 Uiso calc R 1
H H12A 0.0834 0.3769 0.6143 0.028 Uiso calc R 1
H H12B 0.1444 0.4945 0.5996 0.028 Uiso calc R 1
H H14A 0.3444 0.2264 0.6297 0.051 Uiso calc R 1
H H14B 0.2089 0.2329 0.6638 0.051 Uiso calc R 1
H H14C 0.3317 0.2729 0.7023 0.051 Uiso calc R 1
H H15A -0.0849 0.5346 0.7730 0.070 Uiso calc R 1
H H15B -0.0939 0.6548 0.7419 0.070 Uiso calc R 1
H H15C 0.0307 0.6180 0.7801 0.070 Uiso calc R 1

loop_
_atom_site_aniso_label
_atom_site_aniso_U_11
_atom_site_aniso_U_22
_atom_site_aniso_U_33
_atom_site_aniso_U_12
_atom_site_aniso_U_13
_atom_site_aniso_U_23
O11 0.0326(7) 0.0331(7) 0.0234(7) 0.0096(5) 0.0052(5) 0.0064(5)
O12 0.0645(10) 0.0938(13) 0.0236(8) 0.0502(10) 0.0066(7) 0.0142(8)
O21 0.0207(6) 0.0194(5) 0.0288(7) -0.0020(5) 0.0041(5) 0.0045(5)
O22 0.0152(6) 0.0305(7) 0.0478(8) 0.0045(5) -0.0027(5) 0.0118(6)
O41 0.0168(6) 0.0334(7) 0.0401(8) -0.0032(5) 0.0059(5) 0.0052(6)
O42 0.0328(7) 0.0231(6) 0.0347(7) -0.0047(5) 0.0030(6) 0.0092(5)
N1 0.0112(6) 0.0198(7) 0.0222(7) 0.0012(5) 0.0012(5) 0.0031(5)
N2 0.0109(6) 0.0257(7) 0.0175(7) 0.0010(5) 0.0002(5) -0.0015(5)
N12 0.0151(7) 0.0189(6) 0.0236(7) 0.0013(5) 0.0029(6) 0.0002(5)
N14 0.0223(8) 0.0226(7) 0.0216(8) -0.0048(6) 0.0038(6) 0.0000(6)
C1 0.0146(7) 0.0193(7) 0.0148(8) -0.0010(6) 0.0014(6) -0.0031(6)
C2 0.0160(8) 0.0154(7) 0.0170(8) 0.0014(6) -0.0002(6) 0.0002(6)
C3 0.0146(7) 0.0200(7) 0.0192(8) -0.0004(6) 0.0012(6) -0.0023(6)
C4 0.0178(8) 0.0196(7) 0.0164(8) -0.0046(6) 0.0016(6) -0.0011(6)
C5 0.0217(8) 0.0185(7) 0.0169(8) 0.0000(6) -0.0015(6) 0.0006(6)
C6 0.0157(8) 0.0218(8) 0.0177(8) 0.0016(6) -0.0023(6) -0.0004(6)
C11 0.0197(8) 0.0369(10) 0.0245(10) 0.0049(7) 0.0035(7) 0.0072(8)
C12 0.0137(8) 0.0338(9) 0.0223(9) 0.0002(7) 0.0004(7) 0.0031(7)
C13 0.0155(8) 0.0284(8) 0.0178(8) -0.0004(6) 0.0005(6) 0.0011(6)
C14 0.0203(9) 0.0323(9) 0.0492(13) -0.0007(7) 0.0059(8) 0.0145(9)
C15 0.0582(14) 0.0531(12) 0.0292(11) 0.0294(11) 0.0164(10) 0.0099(10)

loop_
_atom_type_symbol
_atom_type_description
_atom_type_scat_dispersion_real
_atom_type_scat_dispersion_imag
_atom_type_scat_source
C C 0.0033 0.0016 'International Tables Vol C Tables 4.2.6.8 and 6.1.1.4'
H H 0.0000 0.0000 'International Tables Vol C Tables 4.2.6.8 and 6.1.1.4'
N N 0.0061 0.0033 'International Tables Vol C Tables 4.2.6.8 and 6.1.1.4'
O O 0.0106 0.0060 'International Tables Vol C Tables 4.2.6.8 and 6.1.1.4'

loop_
_geom_angle_atom_site_label_1
_geom_angle_atom_site_label_2
_geom_angle_atom_site_label_3
_geom_angle
_geom_angle_publ_flag
N1 C1 C6 120.12(13) no
N1 C1 C2 122.67(14) no
C6 C1 C2 117.21(13) no
C1 N1 N2 118.57(12) no
C1 N1 H1 119.5 no
N2 N1 H1 121.5 no
C13 N2 N1 116.25(13) no
N2 C13 C14 125.69(15) no
N2 C13 C12 114.21(14) no
C14 C13 C12 120.09(14) no
C13 C14 H14A 109.5 no
C13 C14 H14B 109.5 no
H14A C14 H14B 109.5 no
C13 C14 H14C 109.5 no
H14A C14 H14C 109.5 no
H14B C14 H14C 109.5 no
C13 C12 C11 112.09(14) no
C13 C12 H12A 109.2 no
C11 C12 H12A 109.2 no
C13 C12 H12B 109.2 no
C11 C12 H12B 109.2 no
H12A C12 H12B 107.9 no
O12 C11 O11 123.78(17) no
O12 C11 C12 125.07(16) no
O11 C11 C12 111.14(14) no
C11 O11 C15 116.10(14) no
O11 C15 H15A 109.5 no
O11 C15 H15B 109.5 no
H15A C15 H15B 109.5 no
O11 C15 H15C 109.5 no
H15A C15 H15C 109.5 no
H15B C15 H15C 109.5 no
C3 C2 C1 121.54(14) no
C3 C2 N12 116.47(13) no
C1 C2 N12 121.99(13) no
O22 N12 O21 122.04(13) no
O22 N12 C2 118.91(12) no
O21 N12 C2 119.04(12) no
C4 C3 C2 118.93(14) no
C4 C3 H3 120.5 no
C2 C3 H3 120.5 no
C3 C4 C5 121.52(14) no
C3 C4 N14 118.89(14) no
C5 C4 N14 119.58(14) no
O41 N14 O42 123.04(13) no
O41 N14 C4 119.15(13) no
O42 N14 C4 117.81(13) no
C6 C5 C4 119.36(14) no
C6 C5 H5 120.3 no
C4 C5 H5 120.3 no
C5 C6 C1 121.38(14) no
C5 C6 H6 119.3 no
C1 C6 H6 119.3 no

loop_
_geom_bond_atom_site_label_1
_geom_bond_atom_site_label_2
_geom_bond_distance
_geom_bond_publ_flag
C1 N1 1.3612(19) no
C1 C6 1.413(2) no
C1 C2 1.420(2) no
N1 N2 1.3797(17) no
N1 H1 0.9337 no
N2 C13 1.286(2) no
C13 C14 1.496(2) no
C13 C12 1.504(2) no
C14 H14A 0.98 no
C14 H14B 0.98 no
C14 H14C 0.98 no
C12 C11 1.512(2) no
C12 H12A 0.99 no
C12 H12B 0.99 no
C11 O12 1.198(2) no
C11 O11 1.331(2) no
O11 C15 1.454(2) no
C15 H15A 0.98 no
C15 H15B 0.98 no
C15 H15C 0.98 no
C2 C3 1.388(2) no
C2 N12 1.4517(19) no
N12 O22 1.2290(16) no
N12 O21 1.2394(16) no
C3 C4 1.374(2) no
C3 H3 0.95 no
C4 C5 1.402(2) no
C4 N14 1.4503(19) no
N14 O41 1.2352(17) no
N14 O42 1.2378(18) no
C5 C6 1.373(2) no
C5 H5 0.95 no
C6 H6 0.95 no

loop_
_geom_hbond_atom_site_label_D
_geom_hbond_atom_site_label_H
_geom_hbond_atom_site_label_A
_geom_hbond_site_symmetry_A
_geom_hbond_distance_DH
_geom_hbond_distance_HA
_geom_hbond_distance_DA
_geom_hbond_angle_DHA
_geom_hbond_publ_flag
N1 H1 O21 . 0.93 1.95 2.6258(17) 128 no
C6 H6 O42 4_466 0.95 2.51 3.293(2) 139 no

loop_
_geom_torsion_atom_site_label_1
_geom_torsion_atom_site_label_2
_geom_torsion_atom_site_label_3
_geom_torsion_atom_site_label_4
_geom_torsion
_geom_torsion_publ_flag
C6 C1 N1 N2 -7.1(2) no
C2 C1 N1 N2 173.08(13) no
C1 N1 N2 C13 -179.46(14) no
N1 N2 C13 C14 -0.7(2) no
N1 N2 C13 C12 178.09(13) no
N2 C13 C12 C11 -101.57(17) no
C14 C13 C12 C11 77.3(2) no
C13 C12 C11 O12 -25.3(3) no
C13 C12 C11 O11 155.12(14) no
O12 C11 O11 C15 -2.7(3) no
C12 C11 O11 C15 176.87(16) no
N1 C1 C2 C3 176.91(15) no
C6 C1 C2 C3 -2.9(2) no
N1 C1 C2 N12 -4.0(2) no
C6 C1 C2 N12 176.14(13) no
C3 C2 N12 O22 12.3(2) no
C1 C2 N12 O22 -166.82(14) no
C3 C2 N12 O21 -166.83(14) no
C1 C2 N12 O21 14.1(2) no
C1 C2 C3 C4 1.4(2) no
N12 C2 C3 C4 -177.75(14) no
C2 C3 C4 C5 0.8(2) no
C2 C3 C4 N14 -179.85(14) no
C3 C4 N14 O41 0.9(2) no
C5 C4 N14 O41 -179.68(14) no
C3 C4 N14 O42 -179.63(15) no
C5 C4 N14 O42 -0.3(2) no
C3 C4 C5 C6 -1.3(2) no
N14 C4 C5 C6 179.38(14) no
C4 C5 C6 C1 -0.4(2) no
N1 C1 C6 C5 -177.40(15) no
C2 C1 C6 C5 2.4(2) no
